data_4089342
loop_
_publ_author_name
'Pavlik, Sonja'
'Mereiter, Kurt'
'Puchberger, Michael'
'Kirchner, Karl'

_publ_section_title
;
 Reactions of the Cationic Fragments [RuCp(PPh2NHR)2]+and
 [RuTp(PPh2NHR)2]+(R = Ph,n-Pr) with Alkynes:&#x00A0; Formation of
 Four-Membered Azaphosphacarbenes
;
_journal_issue 14
_journal_name_full Organometallics
_journal_page_first 3561
_journal_paper_doi 10.1021/om050247a
_journal_volume 24
_journal_year 2005
_chemical_formula_moiety '(C53 H48 B N8 P2 Ru 1+), (F6 Sb 1-), 2(C6 H5 F)'
_chemical_formula_sum 'C65 H58 B F8 N8 P2 Ru Sb'
_chemical_formula_weight 1398.76
_chemical_name_common
;
[RuTp(kappa^2^(C,P)=C(CH~2~Ph)N(Ph)PPh~2~)
(kappa^1^(P)-PPh~2~NHPh)]SbF~6~.2C~6~H~5~F
     (14a.2C~6~H~5~F) 
;
_space_group_IT_number 14
_space_group_name_Hall '-P 2ybc'
_space_group_name_H-M_alt 'P 1 21/c 1'
_symmetry_cell_setting monoclinic
_symmetry_space_group_name_H-M 'P 1 21/c 1'
_atom_sites_solution_hydrogens geom
_atom_sites_solution_primary direct
_atom_sites_solution_secondary difmap
_audit_creation_method SHELXL-97
_cell_angle_alpha 90.00
_cell_angle_beta 96.726(7)
_cell_angle_gamma 90.00
_cell_formula_units_Z 4
_cell_length_a 11.403(2)
_cell_length_b 17.341(4)
_cell_length_c 31.492(7)
_cell_measurement_reflns_used 865
_cell_measurement_temperature 300(2)
_cell_measurement_theta_max 14.9
_cell_measurement_theta_min 2.3
_cell_volume 6184(2)
_computing_cell_refinement 'Bruker SAINT'
_computing_data_collection 'Bruker SMART'
_computing_data_reduction 'Bruker SAINT, SADABS, XPREP'
_computing_molecular_graphics 'Bruker SHELXTL'
_computing_publication_material 'Bruker SHELXTL'
_computing_structure_refinement 'Bruker SHELXTL'
_computing_structure_solution 'Bruker SHELXTL'
_diffrn_ambient_temperature 300(2)
_diffrn_measured_fraction_theta_full 0.988
_diffrn_measured_fraction_theta_max 0.988
_diffrn_measurement_device_type 'CCD area detector'
_diffrn_measurement_method 'phi and omega scans'
_diffrn_radiation_monochromator graphite
_diffrn_radiation_source 'normal-focus sealed tube'
_diffrn_radiation_type MoK\a
_diffrn_radiation_wavelength 0.71073
_diffrn_reflns_av_R_equivalents 0.2071
_diffrn_reflns_av_sigmaI/netI 0.2274
_diffrn_reflns_limit_h_max 12
_diffrn_reflns_limit_h_min -12
_diffrn_reflns_limit_k_max 19
_diffrn_reflns_limit_k_min -19
_diffrn_reflns_limit_l_max 34
_diffrn_reflns_limit_l_min -24
_diffrn_reflns_number 28346
_diffrn_reflns_theta_full 23.12
_diffrn_reflns_theta_max 23.12
_diffrn_reflns_theta_min 2.15
_exptl_absorpt_coefficient_mu 0.805
_exptl_absorpt_correction_T_max 1.00
_exptl_absorpt_correction_T_min 0.79
_exptl_absorpt_correction_type multi-scan
_exptl_absorpt_process_details 'program SADABS'
_exptl_crystal_colour yellow
_exptl_crystal_density_diffrn 1.502
_exptl_crystal_density_method 'not measured'
_exptl_crystal_description prism
_exptl_crystal_F_000 2824
_exptl_crystal_size_max 0.12
_exptl_crystal_size_mid 0.04
_exptl_crystal_size_min 0.02
_refine_diff_density_max 0.766
_refine_diff_density_min -0.533
_refine_diff_density_rms 0.101
_refine_ls_extinction_method none
_refine_ls_goodness_of_fit_ref 0.956
_refine_ls_hydrogen_treatment mixed
_refine_ls_matrix_type full
_refine_ls_number_parameters 555
_refine_ls_number_reflns 8639
_refine_ls_number_restraints 573
_refine_ls_restrained_S_all 0.953
_refine_ls_R_factor_all 0.2321
_refine_ls_R_factor_gt 0.0874
_refine_ls_shift/su_max 0.004
_refine_ls_shift/su_mean 0.000
_refine_ls_structure_factor_coef Fsqd
_refine_ls_weighting_details 'calc w=1/[\s^2^(Fo^2^)+(0.1037P)^2^+0.0000P] where P=(Fo^2^+2Fc^2^)/3'
_refine_ls_weighting_scheme calc
_refine_ls_wR_factor_gt 0.1930
_refine_ls_wR_factor_ref 0.2634
_reflns_number_gt 3246
_reflns_number_total 8639
_reflns_threshold_expression >2sigma(I)
_cod_data_source_file om050247asi20050402_100602.cif
_cod_data_source_block compd14a
_cod_depositor_comments
;
The following automatic conversions were performed:

data item '_symmetry_cell_setting' value 'Monoclinic' was changed to
'monoclinic' in accordance with the
/home/saulius/struct/COD-crude-data/automatic-downloads/DataCite-retrospective/ACS/depositions/lib/dictionaries/cif_core.dic
dictionary named 'cif_core.dic' version 2.4.2 last updated on
2011-04-26.

Automatic conversion script
Id: cif_fix_values 6909 2019-04-08 15:41:33Z antanas 
;
_cod_original_sg_symbol_H-M 'P2(1)/c  '
_cod_database_code 4089342

loop_
_symmetry_equiv_pos_as_xyz
'x, y, z'
'-x, y+1/2, -z+1/2'
'-x, -y, -z'
'x, -y-1/2, z-1/2'

loop_
_atom_site_label
_atom_site_type_symbol
_atom_site_fract_x
_atom_site_fract_y
_atom_site_fract_z
_atom_site_U_iso_or_equiv
_atom_site_adp_type
_atom_site_occupancy
_atom_site_symmetry_multiplicity
_atom_site_calc_flag
_atom_site_refinement_flags
Ru Ru 0.52572(10) 0.25822(6) 0.07188(4) 0.0535(4) Uani 1 1 d .
P1 P 0.5304(3) 0.2637(2) 0.14315(13) 0.0621(11) Uani 1 1 d .
P2 P 0.7280(3) 0.2366(2) 0.07313(13) 0.0596(11) Uani 1 1 d .
B B 0.3419(14) 0.1877(8) -0.0038(5) 0.071(5) Uani 1 1 d D
H0 H 0.2858 0.1678 -0.0272 0.085 Uiso 1 1 calc R
N1 N 0.4002(8) 0.1227(5) 0.0206(3) 0.070(3) Uani 1 1 d GDU
N2 N 0.4850(8) 0.1383(4) 0.0563(3) 0.065(3) Uani 1 1 d GU
C1 C 0.5111(8) 0.0680(6) 0.0785(3) 0.081(4) Uani 1 1 d GU
H1 H 0.5639 0.0617 0.1031 0.097 Uiso 1 1 calc R
C2 C 0.4423(11) 0.0088(4) 0.0566(4) 0.109(6) Uani 1 1 d GU
H2 H 0.4422 -0.0429 0.0642 0.130 Uiso 1 1 calc R
C3 C 0.3738(9) 0.0427(6) 0.0208(3) 0.097(5) Uani 1 1 d GU
H3 H 0.3209 0.0169 0.0010 0.117 Uiso 1 1 calc R
N3 N 0.4298(7) 0.2365(5) -0.0211(3) 0.067(3) Uani 1 1 d GDU
N4 N 0.5147(7) 0.2797(5) 0.0055(2) 0.064(3) Uani 1 1 d GU
C4 C 0.5729(7) 0.3298(5) -0.0209(3) 0.073(4) Uani 1 1 d GU
H4 H 0.6326 0.3646 -0.0117 0.087 Uiso 1 1 calc R
C5 C 0.5239(9) 0.3175(6) -0.0639(3) 0.092(5) Uani 1 1 d GU
H5 H 0.5458 0.3427 -0.0878 0.110 Uiso 1 1 calc R
C6 C 0.4354(9) 0.2598(6) -0.0641(2) 0.089(5) Uani 1 1 d GU
H6 H 0.3893 0.2406 -0.0881 0.107 Uiso 1 1 calc R
N5 N 0.2784(8) 0.2336(5) 0.0256(3) 0.072(3) Uani 1 1 d GDU
N6 N 0.3393(6) 0.2696(5) 0.0623(3) 0.061(3) Uani 1 1 d GU
C7 C 0.2562(8) 0.3137(5) 0.0822(3) 0.068(4) Uani 1 1 d GU
H7 H 0.2724 0.3431 0.1069 0.081 Uiso 1 1 calc R
C8 C 0.1440(6) 0.3049(6) 0.0579(4) 0.084(4) Uani 1 1 d GU
H8 H 0.0739 0.3276 0.0639 0.100 Uiso 1 1 calc R
C9 C 0.1577(7) 0.2554(6) 0.0229(3) 0.083(4) Uani 1 1 d GU
H9 H 0.0982 0.2400 0.0019 0.099 Uiso 1 1 calc R
C10 C 0.4081(7) 0.2348(6) 0.1716(3) 0.068(4) Uani 1 1 d GU
C11 C 0.3223(9) 0.1858(6) 0.1516(3) 0.075(4) Uani 1 1 d GU
H11 H 0.3268 0.1697 0.1236 0.090 Uiso 1 1 calc R
C12 C 0.2298(8) 0.1610(6) 0.1732(4) 0.099(5) Uani 1 1 d GU
H12 H 0.1724 0.1283 0.1598 0.118 Uiso 1 1 calc R
C13 C 0.2231(8) 0.1852(6) 0.2149(4) 0.105(6) Uani 1 1 d GU
H13 H 0.1611 0.1686 0.2294 0.125 Uiso 1 1 calc R
C14 C 0.3089(10) 0.2341(6) 0.2350(3) 0.104(5) Uani 1 1 d GU
H14 H 0.3044 0.2503 0.2629 0.124 Uiso 1 1 calc R
C15 C 0.4014(9) 0.2589(6) 0.2134(3) 0.088(4) Uani 1 1 d GU
H15 H 0.4588 0.2916 0.2268 0.106 Uiso 1 1 calc R
C16 C 0.6532(9) 0.2418(8) 0.1827(3) 0.080(4) Uani 1 1 d GU
C17 C 0.7329(11) 0.2954(6) 0.2021(4) 0.115(6) Uani 1 1 d GU
H17 H 0.7233 0.3475 0.1956 0.139 Uiso 1 1 calc R
C18 C 0.8268(10) 0.2711(9) 0.2311(4) 0.145(7) Uani 1 1 d GU
H18 H 0.8802 0.3070 0.2441 0.173 Uiso 1 1 calc R
C19 C 0.8411(10) 0.1932(10) 0.2408(4) 0.151(8) Uani 1 1 d GU
H19 H 0.9040 0.1770 0.2602 0.182 Uiso 1 1 calc R
C20 C 0.7614(13) 0.1396(7) 0.2214(4) 0.143(7) Uani 1 1 d GU
H20 H 0.7710 0.0875 0.2279 0.171 Uiso 1 1 calc R
C21 C 0.6674(11) 0.1639(7) 0.1924(4) 0.116(6) Uani 1 1 d GU
H21 H 0.6141 0.1281 0.1794 0.139 Uiso 1 1 calc R
N7 N 0.5304(9) 0.3653(6) 0.1349(4) 0.061(3) Uani 1 1 d U
C22 C 0.5245(10) 0.4301(5) 0.1640(3) 0.076(4) Uani 1 1 d GU
C23 C 0.4239(9) 0.4403(6) 0.1844(4) 0.101(5) Uani 1 1 d GU
H23 H 0.3627 0.4046 0.1804 0.121 Uiso 1 1 calc R
C24 C 0.4148(10) 0.5038(7) 0.2107(4) 0.141(7) Uani 1 1 d GU
H24 H 0.3474 0.5106 0.2244 0.170 Uiso 1 1 calc R
C25 C 0.5062(13) 0.5571(6) 0.2167(4) 0.145(8) Uani 1 1 d GU
H25 H 0.5001 0.5996 0.2343 0.174 Uiso 1 1 calc R
C26 C 0.6069(11) 0.5469(7) 0.1963(4) 0.142(7) Uani 1 1 d GU
H26 H 0.6680 0.5826 0.2003 0.170 Uiso 1 1 calc R
C27 C 0.6160(9) 0.4834(7) 0.1700(4) 0.101(5) Uani 1 1 d GU
H27 H 0.6833 0.4766 0.1563 0.121 Uiso 1 1 calc R
C28 C 0.5333(11) 0.3677(8) 0.0927(5) 0.053(4) Uani 1 1 d U
C29 C 0.5230(12) 0.4423(7) 0.0686(5) 0.058(4) Uani 1 1 d U
H29A H 0.5622 0.4371 0.0431 0.070 Uiso 1 1 calc R
H29B H 0.5637 0.4822 0.0862 0.070 Uiso 1 1 calc R
C30 C 0.3977(7) 0.4671(6) 0.0560(4) 0.071(4) Uani 1 1 d GU
C31 C 0.3384(10) 0.5111(6) 0.0836(3) 0.084(5) Uani 1 1 d GU
H31 H 0.3760 0.5250 0.1103 0.101 Uiso 1 1 calc R
C32 C 0.2228(10) 0.5345(5) 0.0712(4) 0.104(6) Uani 1 1 d GU
H32 H 0.1831 0.5639 0.0897 0.124 Uiso 1 1 calc R
C33 C 0.1665(8) 0.5138(7) 0.0313(5) 0.103(6) Uani 1 1 d GU
H33 H 0.0892 0.5294 0.0230 0.124 Uiso 1 1 calc R
C34 C 0.2259(11) 0.4697(7) 0.0037(4) 0.104(6) Uani 1 1 d GU
H34 H 0.1882 0.4559 -0.0230 0.125 Uiso 1 1 calc R
C35 C 0.3415(11) 0.4464(5) 0.0161(4) 0.084(5) Uani 1 1 d GU
H35 H 0.3812 0.4169 -0.0023 0.101 Uiso 1 1 calc R
C36 C 0.8296(7) 0.3070(5) 0.0987(3) 0.057(3) Uani 1 1 d GU
C37 C 0.8198(8) 0.3838(6) 0.0861(3) 0.076(4) Uani 1 1 d GU
H37 H 0.7612 0.3988 0.0647 0.092 Uiso 1 1 calc R
C38 C 0.8977(10) 0.4383(4) 0.1057(4) 0.085(5) Uani 1 1 d GU
H38 H 0.8911 0.4897 0.0973 0.102 Uiso 1 1 calc R
C39 C 0.9853(9) 0.4160(6) 0.1378(3) 0.096(5) Uani 1 1 d GU
H39 H 1.0374 0.4524 0.1509 0.115 Uiso 1 1 calc R
C40 C 0.9951(8) 0.3392(7) 0.1503(3) 0.092(5) Uani 1 1 d GU
H40 H 1.0537 0.3242 0.1717 0.110 Uiso 1 1 calc R
C41 C 0.9173(9) 0.2847(5) 0.1307(3) 0.079(4) Uani 1 1 d GU
H41 H 0.9238 0.2333 0.1391 0.094 Uiso 1 1 calc R
C42 C 0.7733(8) 0.2255(5) 0.0196(2) 0.058(4) Uani 1 1 d GU
C43 C 0.8511(7) 0.2768(5) 0.0038(3) 0.062(4) Uani 1 1 d GU
H43 H 0.8842 0.3167 0.0209 0.075 Uiso 1 1 calc R
C44 C 0.8795(8) 0.2685(5) -0.0377(3) 0.076(4) Uani 1 1 d GU
H44 H 0.9316 0.3029 -0.0483 0.092 Uiso 1 1 calc R
C45 C 0.8301(9) 0.2089(6) -0.0634(2) 0.091(5) Uani 1 1 d GU
H45 H 0.8491 0.2034 -0.0911 0.109 Uiso 1 1 calc R
C46 C 0.7523(9) 0.1576(5) -0.0475(3) 0.093(5) Uani 1 1 d GU
H46 H 0.7192 0.1177 -0.0647 0.112 Uiso 1 1 calc R
C47 C 0.7239(8) 0.1659(5) -0.0060(3) 0.078(4) Uani 1 1 d GU
H47 H 0.6718 0.1315 0.0046 0.094 Uiso 1 1 calc R
N8 N 0.7696(9) 0.1522(6) 0.0960(4) 0.075(4) Uani 1 1 d U
H8A H 0.7303 0.1387 0.1165 0.089 Uiso 1 1 calc R
C48 C 0.8597(10) 0.0984(7) 0.0872(5) 0.098(5) Uani 1 1 d GU
C49 C 0.9644(11) 0.1229(6) 0.0729(5) 0.103(6) Uani 1 1 d GU
H49 H 0.9800 0.1753 0.0709 0.123 Uiso 1 1 calc R
C50 C 1.0456(10) 0.0691(9) 0.0616(5) 0.150(8) Uani 1 1 d GU
H50 H 1.1156 0.0855 0.0520 0.180 Uiso 1 1 calc R
C51 C 1.0221(13) -0.0093(8) 0.0646(6) 0.198(10) Uani 1 1 d GU
H51 H 1.0764 -0.0453 0.0570 0.237 Uiso 1 1 calc R
C52 C 0.9175(14) -0.0338(5) 0.0788(6) 0.186(9) Uani 1 1 d GU
H52 H 0.9018 -0.0862 0.0808 0.223 Uiso 1 1 calc R
C53 C 0.8363(10) 0.0200(7) 0.0901(6) 0.154(8) Uani 1 1 d GU
H53 H 0.7663 0.0036 0.0997 0.185 Uiso 1 1 calc R
Sb Sb 0.10637(12) 0.31464(8) -0.14066(4) 0.0998(6) Uani 1 1 d D
F1 F 0.2159(16) 0.3834(10) -0.1272(10) 0.362(18) Uani 1 1 d D
F2 F -0.0126(17) 0.2534(12) -0.1565(9) 0.335(14) Uani 1 1 d D
F3 F 0.1230(17) 0.2531(12) -0.0978(7) 0.304(12) Uani 1 1 d D
F4 F 0.0891(17) 0.357(2) -0.1879(6) 0.44(2) Uani 1 1 d D
F5 F 0.2318(16) 0.2646(12) -0.1542(7) 0.298(11) Uani 1 1 d D
F6 F 0.0074(18) 0.3705(9) -0.1184(9) 0.336(15) Uani 1 1 d D
F1S F 0.5743(15) -0.0203(10) 0.1729(6) 0.258(6) Uiso 1 1 d D
C1S C 0.5042(13) -0.0762(9) 0.1732(4) 0.258(6) Uiso 1 1 d GD
C2S C 0.5438(15) -0.1507(10) 0.1669(5) 0.258(6) Uiso 1 1 d GD
H2S H 0.6219 -0.1591 0.1624 0.310 Uiso 1 1 calc R
C3S C 0.4667(17) -0.2127(9) 0.1676(5) 0.258(6) Uiso 1 1 d GD
H3S H 0.4932 -0.2625 0.1634 0.310 Uiso 1 1 calc R
C4S C 0.3500(17) -0.2002(9) 0.1744(6) 0.258(6) Uiso 1 1 d GD
H4S H 0.2984 -0.2416 0.1749 0.310 Uiso 1 1 calc R
C5S C 0.3104(14) -0.1257(9) 0.1807(6) 0.258(6) Uiso 1 1 d GD
H5S H 0.2323 -0.1173 0.1852 0.310 Uiso 1 1 calc R
C6S C 0.3875(12) -0.0637(9) 0.1800(4) 0.258(6) Uiso 1 1 d GD
H6S H 0.3610 -0.0138 0.1842 0.310 Uiso 1 1 calc R
F2S F 0.163(3) 0.4375(11) 0.2265(14) 0.73(2) Uiso 1 1 d RD
C7S C 0.090(2) 0.4520(11) 0.2523(10) 0.73(2) Uiso 1 1 d GD
C8S C 0.005(3) 0.5087(19) 0.2428(12) 0.73(2) Uiso 1 1 d GD
H8S H 0.0016 0.5359 0.2173 0.878 Uiso 1 1 calc R
C9S C -0.076(3) 0.525(3) 0.2716(17) 0.73(2) Uiso 1 1 d GD
H9S H -0.1325 0.5628 0.2653 0.878 Uiso 1 1 calc R
C10S C -0.071(4) 0.484(3) 0.3098(15) 0.73(2) Uiso 1 1 d GD
H10S H -0.1244 0.4949 0.3290 0.878 Uiso 1 1 calc R
C11S C 0.014(5) 0.427(3) 0.3193(12) 0.73(2) Uiso 1 1 d GD
H11S H 0.0177 0.4002 0.3448 0.878 Uiso 1 1 calc R
C12S C 0.095(4) 0.411(2) 0.2905(12) 0.73(2) Uiso 1 1 d GD
H12S H 0.1518 0.3734 0.2968 0.878 Uiso 1 1 calc R

loop_
_atom_site_aniso_label
_atom_site_aniso_U_11
_atom_site_aniso_U_22
_atom_site_aniso_U_33
_atom_site_aniso_U_23
_atom_site_aniso_U_13
_atom_site_aniso_U_12
Ru 0.0497(6) 0.0526(8) 0.0584(8) 0.0028(7) 0.0066(6) -0.0020(6)
P1 0.058(2) 0.071(3) 0.058(3) 0.010(2) 0.009(2) -0.001(2)
P2 0.053(2) 0.056(3) 0.070(3) 0.003(2) 0.008(2) -0.002(2)
B 0.072(12) 0.086(15) 0.057(12) -0.013(11) 0.012(11) -0.016(11)
N1 0.077(8) 0.065(7) 0.073(8) -0.016(6) 0.021(6) -0.016(6)
N2 0.060(7) 0.068(7) 0.067(8) 0.004(6) 0.013(6) -0.003(6)
C1 0.079(10) 0.058(9) 0.108(11) 0.004(8) 0.018(8) -0.006(8)
C2 0.119(14) 0.064(8) 0.139(15) -0.008(9) -0.001(11) -0.016(9)
C3 0.113(13) 0.066(9) 0.114(13) -0.015(9) 0.016(9) -0.026(9)
N3 0.062(7) 0.085(9) 0.051(6) -0.010(6) 0.000(6) -0.001(6)
N4 0.050(7) 0.081(9) 0.060(6) -0.004(6) -0.004(6) 0.002(5)
C4 0.054(9) 0.095(11) 0.067(9) 0.010(8) 0.003(7) 0.000(7)
C5 0.082(11) 0.123(13) 0.072(8) 0.006(9) 0.012(9) -0.014(8)
C6 0.086(10) 0.124(13) 0.055(7) -0.009(9) -0.003(8) -0.015(8)
N5 0.059(6) 0.084(9) 0.074(8) 0.011(6) 0.009(6) -0.023(6)
N6 0.064(6) 0.060(8) 0.058(7) 0.009(6) 0.000(5) 0.001(5)
C7 0.055(7) 0.065(10) 0.082(10) 0.005(7) 0.005(7) 0.000(7)
C8 0.064(7) 0.076(11) 0.106(13) 0.004(8) -0.011(8) -0.002(8)
C9 0.056(7) 0.081(11) 0.106(11) 0.003(8) -0.013(8) -0.012(8)
C10 0.069(9) 0.074(11) 0.064(8) 0.010(8) 0.018(8) 0.001(7)
C11 0.080(10) 0.069(10) 0.077(10) 0.019(8) 0.018(8) -0.013(7)
C12 0.081(10) 0.110(13) 0.109(11) 0.040(10) 0.030(10) -0.008(8)
C13 0.097(11) 0.112(14) 0.114(12) 0.044(10) 0.052(11) 0.025(8)
C14 0.122(13) 0.133(15) 0.061(9) 0.042(9) 0.037(9) 0.024(10)
C15 0.104(11) 0.099(12) 0.063(8) 0.015(8) 0.016(8) 0.005(9)
C16 0.062(8) 0.104(11) 0.077(11) 0.006(9) 0.012(7) -0.002(8)
C17 0.086(12) 0.168(13) 0.088(13) -0.032(11) -0.008(9) -0.014(10)
C18 0.107(13) 0.219(17) 0.100(15) -0.017(15) -0.020(9) -0.007(14)
C19 0.121(15) 0.24(2) 0.090(14) 0.031(16) -0.004(11) -0.003(14)
C20 0.124(16) 0.188(15) 0.109(16) 0.067(13) -0.020(11) 0.010(12)
C21 0.095(12) 0.134(11) 0.114(14) 0.063(11) -0.002(9) 0.000(11)
N7 0.060(7) 0.066(8) 0.057(8) 0.005(6) 0.004(7) 0.000(6)
C22 0.097(10) 0.072(10) 0.060(10) -0.001(8) 0.014(8) -0.014(7)
C23 0.122(12) 0.081(11) 0.107(14) -0.002(9) 0.047(11) -0.007(9)
C24 0.201(17) 0.100(15) 0.138(16) -0.033(11) 0.083(15) -0.020(12)
C25 0.23(2) 0.101(14) 0.121(15) -0.035(11) 0.078(14) -0.031(12)
C26 0.200(17) 0.099(13) 0.136(17) -0.054(11) 0.061(14) -0.047(12)
C27 0.132(12) 0.091(12) 0.084(12) -0.027(9) 0.031(11) -0.046(9)
C28 0.049(8) 0.061(10) 0.051(9) 0.009(7) 0.011(8) 0.000(7)
C29 0.065(9) 0.045(8) 0.065(9) 0.011(7) 0.010(8) 0.002(7)
C30 0.076(11) 0.053(9) 0.089(12) 0.016(9) 0.027(10) 0.004(8)
C31 0.078(11) 0.077(11) 0.103(13) 0.016(10) 0.032(11) 0.019(9)
C32 0.090(13) 0.084(12) 0.140(17) 0.020(12) 0.029(13) 0.018(11)
C33 0.081(12) 0.079(13) 0.145(18) 0.051(12) -0.001(13) 0.019(10)
C34 0.089(13) 0.093(13) 0.127(16) 0.027(12) 0.000(13) 0.000(11)
C35 0.073(11) 0.080(12) 0.103(14) 0.016(10) 0.025(11) 0.003(9)
C36 0.043(7) 0.055(7) 0.072(10) -0.007(7) 0.000(6) -0.006(7)
C37 0.069(9) 0.064(8) 0.094(11) -0.002(8) 0.003(8) 0.001(7)
C38 0.104(12) 0.051(9) 0.101(13) -0.017(8) 0.022(9) -0.006(7)
C39 0.102(12) 0.100(10) 0.085(12) -0.027(10) 0.005(8) -0.028(10)
C40 0.070(10) 0.115(11) 0.085(12) -0.009(9) -0.014(8) -0.006(9)
C41 0.072(10) 0.084(10) 0.075(11) -0.001(8) -0.012(7) -0.003(7)
C42 0.054(8) 0.052(9) 0.070(9) -0.002(6) 0.013(7) 0.007(6)
C43 0.047(8) 0.066(9) 0.077(9) -0.001(7) 0.019(7) 0.011(6)
C44 0.062(9) 0.092(11) 0.078(10) 0.001(8) 0.020(8) -0.001(7)
C45 0.076(11) 0.122(14) 0.076(10) -0.018(8) 0.017(9) -0.006(8)
C46 0.096(12) 0.093(11) 0.097(10) -0.037(9) 0.038(10) -0.008(8)
C47 0.073(10) 0.073(10) 0.092(10) -0.017(8) 0.025(9) -0.010(7)
N8 0.057(7) 0.063(8) 0.103(10) 0.028(7) 0.010(7) 0.016(6)
C48 0.091(10) 0.068(9) 0.135(14) 0.019(11) 0.008(10) 0.010(9)
C49 0.080(11) 0.095(11) 0.134(15) 0.000(11) 0.016(11) 0.012(8)
C50 0.118(14) 0.118(13) 0.22(2) 0.013(16) 0.043(14) 0.036(11)
C51 0.185(18) 0.113(11) 0.31(3) 0.005(19) 0.074(19) 0.050(14)
C52 0.172(19) 0.078(11) 0.31(3) 0.023(16) 0.046(19) 0.031(11)
C53 0.116(14) 0.069(10) 0.28(2) 0.045(15) 0.015(15) 0.018(9)
Sb 0.0989(10) 0.1171(12) 0.0863(10) 0.0104(9) 0.0232(8) 0.0042(9)
F1 0.26(2) 0.170(16) 0.68(5) -0.10(2) 0.17(3) -0.084(16)
F2 0.28(2) 0.29(3) 0.39(3) 0.00(2) -0.15(2) -0.13(2)
F3 0.25(2) 0.37(3) 0.30(2) 0.24(2) 0.026(18) 0.028(18)
F4 0.189(17) 0.91(6) 0.206(19) 0.36(3) -0.021(16) 0.03(3)
F5 0.25(2) 0.33(2) 0.33(3) -0.05(2) 0.11(2) 0.106(18)
F6 0.33(2) 0.162(15) 0.57(4) 0.01(2) 0.28(3) 0.057(15)

loop_
_atom_type_symbol
_atom_type_description
_atom_type_scat_dispersion_real
_atom_type_scat_dispersion_imag
_atom_type_scat_source
C C 0.0033 0.0016 'International Tables Vol C Tables 4.2.6.8 and 6.1.1.4'
H H 0.0000 0.0000 'International Tables Vol C Tables 4.2.6.8 and 6.1.1.4'
B B 0.0013 0.0007 'International Tables Vol C Tables 4.2.6.8 and 6.1.1.4'
N N 0.0061 0.0033 'International Tables Vol C Tables 4.2.6.8 and 6.1.1.4'
F F 0.0171 0.0103 'International Tables Vol C Tables 4.2.6.8 and 6.1.1.4'
P P 0.1023 0.0942 'International Tables Vol C Tables 4.2.6.8 and 6.1.1.4'
Ru Ru -1.2594 0.8363 'International Tables Vol C Tables 4.2.6.8 and 6.1.1.4'
Sb Sb -0.5866 1.5461 'International Tables Vol C Tables 4.2.6.8 and 6.1.1.4'

loop_
_geom_angle_atom_site_label_1
_geom_angle_atom_site_label_2
_geom_angle_atom_site_label_3
_geom_angle
C28 Ru N4 98.7(5)
C28 Ru N6 87.9(4)
N4 Ru N6 84.3(3)
C28 Ru N2 168.0(4)
N4 Ru N2 87.7(4)
N6 Ru N2 82.7(3)
C28 Ru P1 68.7(4)
N4 Ru P1 167.2(3)
N6 Ru P1 92.6(3)
N2 Ru P1 104.2(3)
C28 Ru P2 98.2(4)
N4 Ru P2 89.4(2)
N6 Ru P2 171.8(3)
N2 Ru P2 92.0(3)
P1 Ru P2 94.72(15)
N7 P1 C16 107.2(6)
N7 P1 C10 111.0(5)
C16 P1 C10 100.4(5)
N7 P1 Ru 84.1(4)
C16 P1 Ru 127.5(4)
C10 P1 Ru 123.6(4)
N8 P2 C36 105.4(6)
N8 P2 C42 102.0(5)
C36 P2 C42 104.2(4)
N8 P2 Ru 112.2(4)
C36 P2 Ru 118.7(3)
C42 P2 Ru 112.8(4)
N3 B N5 109.3(11)
N3 B N1 110.4(11)
N5 B N1 108.0(11)
N2 N1 C3 108.0
N2 N1 B 119.3(10)
C3 N1 B 131.7(10)
C1 N2 N1 108.0
C1 N2 Ru 133.1(6)
N1 N2 Ru 118.0(6)
C2 C1 N2 108.0
C3 C2 C1 108.0
C2 C3 N1 108.0
N4 N3 C6 108.0
N4 N3 B 122.2(10)
C6 N3 B 129.0(10)
C4 N4 N3 108.0
C4 N4 Ru 135.3(5)
N3 N4 Ru 116.7(5)
N4 C4 C5 108.0
C6 C5 C4 108.0
C5 C6 N3 108.0
N6 N5 C9 108.0
N6 N5 B 121.3(10)
C9 N5 B 130.6(10)
C7 N6 N5 108.0
C7 N6 Ru 134.1(5)
N5 N6 Ru 117.5(5)
C8 C7 N6 108.0
C7 C8 C9 108.0
C8 C9 N5 108.0
C11 C10 C15 120.0
C11 C10 P1 119.0(6)
C15 C10 P1 121.0(6)
C12 C11 C10 120.0
C11 C12 C13 120.0
C14 C13 C12 120.0
C13 C14 C15 120.0
C14 C15 C10 120.0
C17 C16 C21 120.0
C17 C16 P1 125.3(8)
C21 C16 P1 114.7(8)
C18 C17 C16 120.0
C17 C18 C19 120.0
C18 C19 C20 120.0
C21 C20 C19 120.0
C20 C21 C16 120.0
C28 N7 C22 127.7(11)
C28 N7 P1 100.1(9)
C22 N7 P1 132.1(9)
C23 C22 C27 120.0
C23 C22 N7 119.3(8)
C27 C22 N7 120.6(8)
C24 C23 C22 120.0
C23 C24 C25 120.0
C24 C25 C26 120.0
C27 C26 C25 120.0
C26 C27 C22 120.0
N7 C28 C29 121.4(12)
N7 C28 Ru 106.9(9)
C29 C28 Ru 130.8(10)
C28 C29 C30 113.4(10)
C31 C30 C35 120.0
C31 C30 C29 120.7(10)
C35 C30 C29 119.3(10)
C32 C31 C30 120.0
C31 C32 C33 120.0
C34 C33 C32 120.0
C35 C34 C33 120.0
C34 C35 C30 120.0
C37 C36 C41 120.0
C37 C36 P2 119.7(7)
C41 C36 P2 120.3(7)
C36 C37 C38 120.0
C39 C38 C37 120.0
C38 C39 C40 120.0
C41 C40 C39 120.0
C40 C41 C36 120.0
C43 C42 C47 120.0
C43 C42 P2 121.6(6)
C47 C42 P2 118.3(6)
C42 C43 C44 120.0
C43 C44 C45 120.0
C44 C45 C46 120.0
C47 C46 C45 120.0
C46 C47 C42 120.0
C48 N8 P2 131.0(9)
C49 C48 C53 120.0
C49 C48 N8 121.6(10)
C53 C48 N8 118.2(10)
C50 C49 C48 120.0
C49 C50 C51 120.0
C50 C51 C52 120.0
C53 C52 C51 120.0
C52 C53 C48 120.0
F4 Sb F6 96.0(13)
F4 Sb F3 167.9(15)
F6 Sb F3 92.7(11)
F4 Sb F1 85.5(13)
F6 Sb F1 90.0(10)
F3 Sb F1 102.9(13)
F4 Sb F2 90.3(12)
F6 Sb F2 86.2(11)
F3 Sb F2 81.8(10)
F1 Sb F2 174.1(11)
F4 Sb F5 90.8(11)
F6 Sb F5 167.1(12)
F3 Sb F5 82.4(10)
F1 Sb F5 79.5(9)
F2 Sb F5 104.8(11)
F1S C1S C2S 119.9(7)
F1S C1S C6S 120.1(7)
C2S C1S C6S 120.0
C1S C2S C3S 120.0
C2S C3S C4S 120.0
C5S C4S C3S 120.0
C4S C5S C6S 120.0
C5S C6S C1S 120.0
F2S C7S C8S 120.1(9)
F2S C7S C12S 119.9(9)
C8S C7S C12S 120.0
C7S C8S C9S 120.0
C8S C9S C10S 120.0
C11S C10S C9S 120.0
C10S C11S C12S 120.0
C11S C12S C7S 120.0

loop_
_geom_bond_atom_site_label_1
_geom_bond_atom_site_label_2
_geom_bond_distance
Ru C28 2.007(14)
Ru N4 2.112(7)
Ru N6 2.121(7)
Ru N2 2.174(7)
Ru P1 2.241(4)
Ru P2 2.333(4)
P1 N7 1.782(12)
P1 C16 1.802(10)
P1 C10 1.815(7)
P2 N8 1.675(11)
P2 C36 1.806(8)
P2 C42 1.829(8)
B N3 1.465(12)
B N5 1.473(12)
B N1 1.478(13)
N1 N2 1.4200
N1 C3 1.4200
N2 C1 1.4200
C1 C2 1.4200
C2 C3 1.4200
N3 N4 1.4200
N3 C6 1.4200
N4 C4 1.4200
C4 C5 1.4200
C5 C6 1.4200
N5 N6 1.4200
N5 C9 1.4200
N6 C7 1.4200
C7 C8 1.4200
C8 C9 1.4200
C10 C11 1.3900
C10 C15 1.3900
C11 C12 1.3900
C12 C13 1.3900
C13 C14 1.3900
C14 C15 1.3900
C16 C17 1.3900
C16 C21 1.3900
C17 C18 1.3900
C18 C19 1.3900
C19 C20 1.3900
C20 C21 1.3900
N7 C28 1.334(16)
N7 C22 1.456(13)
C22 C23 1.3900
C22 C27 1.3900
C23 C24 1.3900
C24 C25 1.3900
C25 C26 1.3900
C26 C27 1.3900
C28 C29 1.497(17)
C29 C30 1.501(15)
C30 C31 1.3900
C30 C35 1.3900
C31 C32 1.3900
C32 C33 1.3900
C33 C34 1.3900
C34 C35 1.3900
C36 C37 1.3900
C36 C41 1.3900
C37 C38 1.3900
C38 C39 1.3900
C39 C40 1.3900
C40 C41 1.3900
C42 C43 1.3900
C42 C47 1.3900
C43 C44 1.3900
C44 C45 1.3900
C45 C46 1.3900
C46 C47 1.3900
N8 C48 1.439(13)
C48 C49 1.3900
C48 C53 1.3900
C49 C50 1.3900
C50 C51 1.3900
C51 C52 1.3900
C52 C53 1.3900
Sb F4 1.651(12)
Sb F6 1.700(13)
Sb F3 1.714(13)
Sb F1 1.742(15)
Sb F2 1.749(14)
Sb F5 1.768(13)
F1S C1S 1.26(2)
C1S C2S 1.3900
C1S C6S 1.3900
C2S C3S 1.3900
C3S C4S 1.3900
C4S C5S 1.3900
C5S C6S 1.3900
F2S C7S 1.25(2)
C7S C8S 1.3900
C7S C12S 1.3900
C8S C9S 1.3900
C9S C10S 1.3900
C10S C11S 1.3900
C11S C12S 1.3900

loop_
_geom_torsion_atom_site_label_1
_geom_torsion_atom_site_label_2
_geom_torsion_atom_site_label_3
_geom_torsion_atom_site_label_4
_geom_torsion
C28 Ru P1 N7 2.0(5)
N4 Ru P1 N7 -9.5(13)
N6 Ru P1 N7 -84.7(4)
N2 Ru P1 N7 -167.9(4)
P2 Ru P1 N7 98.9(4)
C28 Ru P1 C16 -105.2(7)
N4 Ru P1 C16 -116.6(13)
N6 Ru P1 C16 168.1(6)
N2 Ru P1 C16 85.0(6)
P2 Ru P1 C16 -8.2(6)
C28 Ru P1 C10 113.3(6)
N4 Ru P1 C10 101.8(12)
N6 Ru P1 C10 26.6(5)
N2 Ru P1 C10 -56.5(5)
P2 Ru P1 C10 -149.8(4)
C28 Ru P2 N8 133.7(7)
N4 Ru P2 N8 -127.6(6)
N6 Ru P2 N8 -89.0(18)
N2 Ru P2 N8 -39.9(6)
P1 Ru P2 N8 64.5(5)
C28 Ru P2 C36 10.4(6)
N4 Ru P2 C36 109.1(5)
N6 Ru P2 C36 147.7(17)
N2 Ru P2 C36 -163.3(5)
P1 Ru P2 C36 -58.8(4)
C28 Ru P2 C42 -111.8(5)
N4 Ru P2 C42 -13.1(4)
N6 Ru P2 C42 25.5(19)
N2 Ru P2 C42 74.5(4)
P1 Ru P2 C42 179.0(4)
N3 B N1 N2 59.2(13)
N5 B N1 N2 -60.2(12)
N3 B N1 C3 -134.2(10)
N5 B N1 C3 106.4(13)
C3 N1 N2 C1 0.0
B N1 N2 C1 169.5(9)
C3 N1 N2 Ru -170.6(6)
B N1 N2 Ru -1.1(9)
C28 Ru N2 C1 -84(3)
N4 Ru N2 C1 153.3(7)
N6 Ru N2 C1 -122.2(7)
P1 Ru N2 C1 -31.4(7)
P2 Ru N2 C1 64.0(6)
C28 Ru N2 N1 84(2)
N4 Ru N2 N1 -39.0(5)
N6 Ru N2 N1 45.5(5)
P1 Ru N2 N1 136.3(5)
P2 Ru N2 N1 -128.3(5)
N1 N2 C1 C2 0.0
Ru N2 C1 C2 168.6(8)
N2 C1 C2 C3 0.0
C1 C2 C3 N1 0.0
N2 N1 C3 C2 0.0
B N1 C3 C2 -167.7(11)
N5 B N3 N4 52.9(14)
N1 B N3 N4 -65.8(13)
N5 B N3 C6 -115.6(12)
N1 B N3 C6 125.7(11)
C6 N3 N4 C4 0.0
B N3 N4 C4 -170.6(10)
C6 N3 N4 Ru 179.4(7)
B N3 N4 Ru 8.8(10)
C28 Ru N4 C4 44.1(8)
N6 Ru N4 C4 131.0(7)
N2 Ru N4 C4 -146.1(7)
P1 Ru N4 C4 54.9(15)
P2 Ru N4 C4 -54.1(7)
C28 Ru N4 N3 -135.1(6)
N6 Ru N4 N3 -48.1(5)
N2 Ru N4 N3 34.8(5)
P1 Ru N4 N3 -124.3(11)
P2 Ru N4 N3 126.8(5)
N3 N4 C4 C5 0.0
Ru N4 C4 C5 -179.2(8)
N4 C4 C5 C6 0.0
C4 C5 C6 N3 0.0
N4 N3 C6 C5 0.0
B N3 C6 C5 169.7(11)
N3 B N5 N6 -59.3(13)
N1 B N5 N6 60.9(13)
N3 B N5 C9 115.6(12)
N1 B N5 C9 -124.3(11)
C9 N5 N6 C7 0.0
B N5 N6 C7 175.9(9)
C9 N5 N6 Ru -173.7(6)
B N5 N6 Ru 2.2(10)
C28 Ru N6 C7 -29.8(7)
N4 Ru N6 C7 -128.8(7)
N2 Ru N6 C7 142.8(7)
P1 Ru N6 C7 38.8(6)
P2 Ru N6 C7 -167.6(15)
C28 Ru N6 N5 141.8(6)
N4 Ru N6 N5 42.8(5)
N2 Ru N6 N5 -45.5(5)
P1 Ru N6 N5 -149.6(5)
P2 Ru N6 N5 4(2)
N5 N6 C7 C8 0.0
Ru N6 C7 C8 172.2(8)
N6 C7 C8 C9 0.0
C7 C8 C9 N5 0.0
N6 N5 C9 C8 0.0
B N5 C9 C8 -175.4(11)
N7 P1 C10 C11 117.4(7)
C16 P1 C10 C11 -129.5(7)
Ru P1 C10 C11 20.4(7)
N7 P1 C10 C15 -64.5(7)
C16 P1 C10 C15 48.5(7)
Ru P1 C10 C15 -161.6(4)
C15 C10 C11 C12 0.0
P1 C10 C11 C12 178.0(7)
C10 C11 C12 C13 0.0
C11 C12 C13 C14 0.0
C12 C13 C14 C15 0.0
C13 C14 C15 C10 0.0
C11 C10 C15 C14 0.0
P1 C10 C15 C14 -178.0(7)
N7 P1 C16 C17 -1.1(8)
C10 P1 C16 C17 -117.0(7)
Ru P1 C16 C17 94.7(8)
N7 P1 C16 C21 -178.8(6)
C10 P1 C16 C21 65.2(7)
Ru P1 C16 C21 -83.0(7)
C21 C16 C17 C18 0.0
P1 C16 C17 C18 -177.6(8)
C16 C17 C18 C19 0.0
C17 C18 C19 C20 0.0
C18 C19 C20 C21 0.0
C19 C20 C21 C16 0.0
C17 C16 C21 C20 0.0
P1 C16 C21 C20 177.9(8)
C16 P1 N7 C28 124.7(9)
C10 P1 N7 C28 -126.6(8)
Ru P1 N7 C28 -2.8(8)
C16 P1 N7 C22 -57.4(12)
C10 P1 N7 C22 51.3(13)
Ru P1 N7 C22 175.1(11)
C28 N7 C22 C23 113.4(13)
P1 N7 C22 C23 -63.9(14)
C28 N7 C22 C27 -63.6(16)
P1 N7 C22 C27 119.0(10)
C27 C22 C23 C24 0.0
N7 C22 C23 C24 -177.1(11)
C22 C23 C24 C25 0.0
C23 C24 C25 C26 0.0
C24 C25 C26 C27 0.0
C25 C26 C27 C22 0.0
C23 C22 C27 C26 0.0
N7 C22 C27 C26 177.0(12)
C22 N7 C28 C29 -4(2)
P1 N7 C28 C29 174.1(10)
C22 N7 C28 Ru -174.8(10)
P1 N7 C28 Ru 3.2(9)
N4 Ru C28 N7 174.7(8)
N6 Ru C28 N7 90.9(9)
N2 Ru C28 N7 53(3)
P1 Ru C28 N7 -2.7(8)
P2 Ru C28 N7 -94.6(9)
N4 Ru C28 C29 5.0(12)
N6 Ru C28 C29 -78.8(11)
N2 Ru C28 C29 -117(2)
P1 Ru C28 C29 -172.5(12)
P2 Ru C28 C29 95.6(11)
N7 C28 C29 C30 -85.0(16)
Ru C28 C29 C30 83.5(14)
C28 C29 C30 C31 87.9(12)
C28 C29 C30 C35 -92.9(12)
C35 C30 C31 C32 0.0
C29 C30 C31 C32 179.2(9)
C30 C31 C32 C33 0.0
C31 C32 C33 C34 0.0
C32 C33 C34 C35 0.0
C33 C34 C35 C30 0.0
C31 C30 C35 C34 0.0
C29 C30 C35 C34 -179.2(9)
N8 P2 C36 C37 179.0(6)
C42 P2 C36 C37 72.0(6)
Ru P2 C36 C37 -54.4(6)
N8 P2 C36 C41 -1.1(7)
C42 P2 C36 C41 -108.1(6)
Ru P2 C36 C41 125.5(5)
C41 C36 C37 C38 0.0
P2 C36 C37 C38 179.9(7)
C36 C37 C38 C39 0.0
C37 C38 C39 C40 0.0
C38 C39 C40 C41 0.0
C39 C40 C41 C36 0.0
C37 C36 C41 C40 0.0
P2 C36 C41 C40 -179.9(7)
N8 P2 C42 C43 -122.3(6)
C36 P2 C42 C43 -12.8(7)
Ru P2 C42 C43 117.3(5)
N8 P2 C42 C47 60.5(7)
C36 P2 C42 C47 170.0(5)
Ru P2 C42 C47 -59.9(5)
C47 C42 C43 C44 0.0
P2 C42 C43 C44 -177.2(7)
C42 C43 C44 C45 0.0
C43 C44 C45 C46 0.0
C44 C45 C46 C47 0.0
C45 C46 C47 C42 0.0
C43 C42 C47 C46 0.0
P2 C42 C47 C46 177.2(7)
C36 P2 N8 C48 -83.3(14)
C42 P2 N8 C48 25.3(14)
Ru P2 N8 C48 146.2(12)
P2 N8 C48 C49 32.9(19)
P2 N8 C48 C53 -142.3(11)
C53 C48 C49 C50 0.0
N8 C48 C49 C50 -175.1(14)
C48 C49 C50 C51 0.0
C49 C50 C51 C52 0.0
C50 C51 C52 C53 0.0
C51 C52 C53 C48 0.0
C49 C48 C53 C52 0.0
N8 C48 C53 C52 175.3(14)
F1S C1S C2S C3S 179.5(9)
C6S C1S C2S C3S 0.0
C1S C2S C3S C4S 0.0
C2S C3S C4S C5S 0.0
C3S C4S C5S C6S 0.0
C4S C5S C6S C1S 0.0
F1S C1S C6S C5S -179.5(9)
C2S C1S C6S C5S 0.0
F2S C7S C8S C9S -179.9(10)
C12S C7S C8S C9S 0.0
C7S C8S C9S C10S 0.0
C8S C9S C10S C11S 0.0
C9S C10S C11S C12S 0.0
C10S C11S C12S C7S 0.0
F2S C7S C12S C11S 179.9(10)
C8S C7S C12S C11S 0.0
